data_1574799
loop_
_publ_author_name
'Gonzalez, Elijah C.'
'de la Torre Roehl, Isabel M.'
'Stoltz, Brian M.'

_publ_section_title
;
 Concise total synthesis of the cage-like sesquiterpenoid
 (+)-daphnepapytone A
;
_journal_issue 25
_journal_name_full 'Chemical Science'
_journal_page_first 11381
_journal_page_last 11385
_journal_paper_doi 10.1039/D5SC02952J
_journal_volume 16
_journal_year 2025
_chemical_absolute_configuration ad
_chemical_formula_sum 'C15 H18 O2'
_chemical_formula_weight 230.29
_space_group_crystal_system orthorhombic
_space_group_IT_number 18
_space_group_name_Hall 'P 2 2ab'
_space_group_name_H-M_alt 'P 21 21 2'
_atom_sites_solution_hydrogens geom
_atom_sites_solution_primary direct
_atom_sites_solution_secondary difmap
_audit_creation_method SHELXL-2019/1
_audit_update_record
;
2025-03-18 deposited with the CCDC.	2025-06-04 downloaded from the CCDC.
;
_cell_angle_alpha 90
_cell_angle_beta 90
_cell_angle_gamma 90
_cell_formula_units_Z 8
_cell_length_a 17.747(2)
_cell_length_b 19.054(2)
_cell_length_c 7.3490(6)
_cell_measurement_reflns_used 9527
_cell_measurement_temperature 100(2)
_cell_measurement_theta_max 74.43
_cell_measurement_theta_min 4.64
_cell_volume 2485.1(4)
_computing_cell_refinement 'SAINT v8.40A (Bruker-AXS, 2013)'
_computing_data_collection 'APEX3 v2019.11-0 (Bruker Nano, 2020)'
_computing_data_reduction 'SAINT v8.40A (Bruker-AXS, 2013)'
_computing_molecular_graphics 'Bruker SHELXTL'
_computing_publication_material 'Bruker SHELXTL'
_computing_structure_refinement 'SHELXL-2019/1 (Sheldrick, 2019)'
_computing_structure_solution 'SHELXS-2013/1 (Sheldrick, 2015)'
_diffrn_ambient_temperature 100(2)
_diffrn_detector_area_resol_mean 7.69
_diffrn_measured_fraction_theta_full 1.000
_diffrn_measured_fraction_theta_max 0.999
_diffrn_measurement_device_type 'Bruker D8 VENTURE Kappa Duo PHOTON II CPAD'
_diffrn_measurement_method '\f and \w scans'
_diffrn_radiation_type CuK\a
_diffrn_radiation_wavelength 1.54178
_diffrn_reflns_av_R_equivalents 0.0835
_diffrn_reflns_av_unetI/netI 0.0399
_diffrn_reflns_Laue_measured_fraction_full 1.000
_diffrn_reflns_Laue_measured_fraction_max 0.999
_diffrn_reflns_limit_h_max 21
_diffrn_reflns_limit_h_min -22
_diffrn_reflns_limit_k_max 23
_diffrn_reflns_limit_k_min -22
_diffrn_reflns_limit_l_max 9
_diffrn_reflns_limit_l_min -8
_diffrn_reflns_number 38581
_diffrn_reflns_point_group_measured_fraction_full 1.000
_diffrn_reflns_point_group_measured_fraction_max 0.998
_diffrn_reflns_theta_full 67.679
_diffrn_reflns_theta_max 74.597
_diffrn_reflns_theta_min 3.403
_diffrn_source 'I\mS HB micro-focus sealed tube'
_exptl_absorpt_coefficient_mu 0.634
_exptl_absorpt_correction_T_max 0.7538
_exptl_absorpt_correction_T_min 0.6594
_exptl_absorpt_correction_type multi-scan
_exptl_absorpt_process_details 'SADABS-2016/2 (Sheldrick, 2014)'
_exptl_crystal_colour colourless
_exptl_crystal_density_diffrn 1.231
_exptl_crystal_density_method 'not measured'
_exptl_crystal_description Plate
_exptl_crystal_F_000 992
_exptl_crystal_size_max 0.200
_exptl_crystal_size_mid 0.150
_exptl_crystal_size_min 0.010
_refine_diff_density_max 0.201
_refine_diff_density_min -0.193
_refine_diff_density_rms 0.039
_refine_ls_abs_structure_details
; 
 Flack x determined using 1663 quotients [(I+)-(I-)]/[(I+)+(I-)] 
 (Parsons, Flack and Wagner, Acta Cryst. B69 (2013) 249-259). 
;
_refine_ls_abs_structure_Flack 0.00(14)
_refine_ls_extinction_method none
_refine_ls_goodness_of_fit_ref 1.021
_refine_ls_hydrogen_treatment constr
_refine_ls_matrix_type full
_refine_ls_number_parameters 313
_refine_ls_number_reflns 5084
_refine_ls_number_restraints 0
_refine_ls_restrained_S_all 1.021
_refine_ls_R_factor_all 0.0503
_refine_ls_R_factor_gt 0.0374
_refine_ls_shift/su_max 0.000
_refine_ls_shift/su_mean 0.000
_refine_ls_structure_factor_coef Fsqd
_refine_ls_weighting_details 'w=1/[\s^2^(Fo^2^)+(0.0345P)^2^+0.6481P] where P=(Fo^2^+2Fc^2^)/3'
_refine_ls_weighting_scheme calc
_refine_ls_wR_factor_gt 0.0828
_refine_ls_wR_factor_ref 0.0897
_reflns_Friedel_coverage 0.750
_reflns_Friedel_fraction_full 1.000
_reflns_Friedel_fraction_max 0.997
_reflns_number_gt 4296
_reflns_number_total 5084
_reflns_threshold_expression 'I > 2\s(I)'
_cod_data_source_file d5sc02952j2.cif
_cod_data_source_block V24142
_cod_depositor_comments 'Adding full bibliography for 1574798--1574800.cif.'
_cod_original_cell_volume 2485.0(5)
_cod_database_code 1574799
_shelx_shelxl_version_number 2019/1
_shelx_space_group_comment
; 
The symmetry employed for this shelxl refinement is uniquely defined 
by the following loop, which should always be used as a source of 
symmetry information in preference to the above space-group names. 
They are only intended as comments. 
;
_shelx_estimated_absorpt_t_min 0.884
_shelx_estimated_absorpt_t_max 0.994

loop_
_space_group_symop_operation_xyz
'x, y, z'
'-x, -y, z'
'-x+1/2, y+1/2, -z'
'x+1/2, -y+1/2, -z'

loop_
_atom_site_label
_atom_site_type_symbol
_atom_site_fract_x
_atom_site_fract_y
_atom_site_fract_z
_atom_site_U_iso_or_equiv
_atom_site_adp_type
_atom_site_occupancy
_atom_site_site_symmetry_order
_atom_site_calc_flag
_atom_site_refinement_flags_posn
_atom_site_refinement_flags_adp
_atom_site_refinement_flags_occupancy
_atom_site_disorder_assembly
_atom_site_disorder_group
C1 C 0.57543(13) 0.23208(12) 0.0664(3) 0.0174(5) Uani 1 1 d . . . . .
C13 C 0.57536(15) 0.23200(13) 0.2729(3) 0.0221(5) Uani 1 1 d . . . . .
H13A H 0.619657 0.206523 0.317397 0.033 Uiso 1 1 calc R U . . .
H13B H 0.529519 0.208974 0.317231 0.033 Uiso 1 1 calc R U . . .
H13C H 0.576867 0.280454 0.317503 0.033 Uiso 1 1 calc R U . . .
C2 C 0.64347(13) 0.26834(12) -0.0168(3) 0.0191(5) Uani 1 1 d . . . . .
O1 O 0.68169(10) 0.31351(8) 0.0542(3) 0.0257(4) Uani 1 1 d . . . . .
C3 C 0.65554(13) 0.23781(13) -0.2059(3) 0.0201(5) Uani 1 1 d . . . . .
H3A H 0.700644 0.207282 -0.210424 0.024 Uiso 1 1 calc R U . . .
H3B H 0.660044 0.275075 -0.299121 0.024 Uiso 1 1 calc R U . . .
C4 C 0.58229(13) 0.19527(12) -0.2289(3) 0.0180(5) Uani 1 1 d . . . . .
H4 H 0.582308 0.161682 -0.333504 0.022 Uiso 1 1 calc R U . . .
C5 C 0.57201(13) 0.16078(11) -0.0385(3) 0.0175(5) Uani 1 1 d . . . . .
C14 C 0.63001(13) 0.10521(12) 0.0121(4) 0.0234(5) Uani 1 1 d . . . . .
H14A H 0.624790 0.064793 -0.069417 0.035 Uiso 1 1 calc R U . . .
H14B H 0.621785 0.090168 0.138042 0.035 Uiso 1 1 calc R U . . .
H14C H 0.680778 0.124915 0.000166 0.035 Uiso 1 1 calc R U . . .
C6 C 0.48980(13) 0.13469(12) -0.0106(3) 0.0204(5) Uani 1 1 d . . . . .
H6A H 0.471846 0.107752 -0.117335 0.024 Uiso 1 1 calc R U . . .
H6B H 0.485438 0.105130 0.099691 0.024 Uiso 1 1 calc R U . . .
C7 C 0.44721(13) 0.20188(12) 0.0104(3) 0.0184(5) Uani 1 1 d . . . . .
C8 C 0.37750(13) 0.22474(12) 0.0438(3) 0.0214(5) Uani 1 1 d . . . . .
H8 H 0.334738 0.196096 0.066879 0.026 Uiso 1 1 calc R U . . .
C9 C 0.37824(13) 0.30197(12) 0.0389(3) 0.0210(5) Uani 1 1 d . . . . .
O2 O 0.32338(10) 0.34103(9) 0.0348(3) 0.0306(4) Uani 1 1 d . . . . .
C10 C 0.46093(13) 0.32631(12) 0.0386(3) 0.0188(5) Uani 1 1 d . . . . .
H10 H 0.475630 0.333689 0.168522 0.023 Uiso 1 1 calc R U . . .
C15 C 0.47566(14) 0.39526(12) -0.0604(3) 0.0218(5) Uani 1 1 d . . . . .
H15A H 0.529233 0.407213 -0.051032 0.033 Uiso 1 1 calc R U . . .
H15B H 0.445420 0.432595 -0.004925 0.033 Uiso 1 1 calc R U . . .
H15C H 0.461814 0.390292 -0.188836 0.033 Uiso 1 1 calc R U . . .
C11 C 0.50196(12) 0.26053(12) -0.0264(3) 0.0165(4) Uani 1 1 d . . . . .
C12 C 0.51873(14) 0.25114(12) -0.2340(3) 0.0176(5) Uani 1 1 d . . . . .
H12A H 0.473930 0.233829 -0.300611 0.021 Uiso 1 1 calc R U . . .
H12B H 0.536262 0.295486 -0.290012 0.021 Uiso 1 1 calc R U . . .
C21 C 0.30265(13) 0.52147(12) 0.5653(3) 0.0182(5) Uani 1 1 d . . . . .
C33 C 0.29879(15) 0.51709(13) 0.7707(3) 0.0244(5) Uani 1 1 d . . . . .
H33A H 0.341693 0.489831 0.816040 0.037 Uiso 1 1 calc R U . . .
H33B H 0.251714 0.494094 0.806795 0.037 Uiso 1 1 calc R U . . .
H33C H 0.300474 0.564494 0.822235 0.037 Uiso 1 1 calc R U . . .
C22 C 0.37019(13) 0.56138(12) 0.4935(4) 0.0220(5) Uani 1 1 d . . . . .
O3 O 0.40639(11) 0.60488(10) 0.5752(3) 0.0342(5) Uani 1 1 d . . . . .
C23 C 0.38512(14) 0.53626(13) 0.3004(4) 0.0258(6) Uani 1 1 d . . . . .
H23A H 0.432079 0.508370 0.292844 0.031 Uiso 1 1 calc R U . . .
H23B H 0.387961 0.575993 0.213837 0.031 Uiso 1 1 calc R U . . .
C24 C 0.31529(14) 0.49075(12) 0.2659(3) 0.0199(5) Uani 1 1 d . . . . .
H24 H 0.318615 0.459412 0.157061 0.024 Uiso 1 1 calc R U . . .
C25 C 0.30526(13) 0.45192(11) 0.4514(3) 0.0178(5) Uani 1 1 d . . . . .
C34 C 0.36590(13) 0.39854(12) 0.4976(3) 0.0230(5) Uani 1 1 d . . . . .
H34A H 0.356901 0.379812 0.619871 0.034 Uiso 1 1 calc R U . . .
H34B H 0.415425 0.421239 0.493733 0.034 Uiso 1 1 calc R U . . .
H34C H 0.364487 0.360128 0.408968 0.034 Uiso 1 1 calc R U . . .
C26 C 0.22535(13) 0.42083(12) 0.4702(4) 0.0208(5) Uani 1 1 d . . . . .
H26A H 0.210446 0.394891 0.359167 0.025 Uiso 1 1 calc R U . . .
H26B H 0.221818 0.389106 0.576538 0.025 Uiso 1 1 calc R U . . .
C27 C 0.17821(13) 0.48483(12) 0.4960(3) 0.0202(5) Uani 1 1 d . . . . .
C28 C 0.10679(14) 0.50181(13) 0.5324(4) 0.0249(5) Uani 1 1 d . . . . .
H28 H 0.066535 0.469695 0.550508 0.030 Uiso 1 1 calc R U . . .
C29 C 0.10113(14) 0.57867(13) 0.5396(4) 0.0237(5) Uani 1 1 d . . . . .
O4 O 0.04358(10) 0.61359(10) 0.5435(3) 0.0327(4) Uani 1 1 d . . . . .
C30 C 0.18155(13) 0.60940(11) 0.5382(3) 0.0200(5) Uani 1 1 d . . . . .
H30 H 0.196194 0.617697 0.667850 0.024 Uiso 1 1 calc R U . . .
C35 C 0.18775(15) 0.67947(12) 0.4401(4) 0.0274(6) Uani 1 1 d . . . . .
H35A H 0.240378 0.695065 0.440517 0.041 Uiso 1 1 calc R U . . .
H35B H 0.156423 0.714378 0.502250 0.041 Uiso 1 1 calc R U . . .
H35C H 0.170460 0.674107 0.314182 0.041 Uiso 1 1 calc R U . . .
C31 C 0.22860(13) 0.54774(11) 0.4696(3) 0.0165(5) Uani 1 1 d . . . . .
C32 C 0.24884(13) 0.54366(12) 0.2631(3) 0.0178(5) Uani 1 1 d . . . . .
H32A H 0.206043 0.525796 0.190117 0.021 Uiso 1 1 calc R U . . .
H32B H 0.264698 0.589909 0.215122 0.021 Uiso 1 1 calc R U . . .

loop_
_atom_site_aniso_label
_atom_site_aniso_U_11
_atom_site_aniso_U_22
_atom_site_aniso_U_33
_atom_site_aniso_U_23
_atom_site_aniso_U_13
_atom_site_aniso_U_12
C1 0.0156(11) 0.0183(10) 0.0184(11) 0.0008(10) -0.0026(9) 0.0010(9)
C13 0.0261(13) 0.0242(11) 0.0159(12) 0.0013(10) -0.0024(10) 0.0022(10)
C2 0.0160(11) 0.0182(10) 0.0230(12) 0.0009(10) -0.0042(10) 0.0046(9)
O1 0.0214(9) 0.0234(8) 0.0322(10) -0.0054(8) -0.0024(8) -0.0047(7)
C3 0.0181(12) 0.0205(10) 0.0216(12) -0.0007(10) 0.0028(9) -0.0002(9)
C4 0.0180(12) 0.0198(11) 0.0162(11) -0.0018(9) 0.0012(9) -0.0003(9)
C5 0.0189(11) 0.0165(10) 0.0170(11) -0.0025(9) 0.0006(10) -0.0004(8)
C14 0.0240(12) 0.0199(11) 0.0263(13) 0.0031(10) -0.0006(11) 0.0034(9)
C6 0.0203(12) 0.0188(10) 0.0221(12) 0.0004(10) 0.0006(10) -0.0020(9)
C7 0.0209(12) 0.0205(10) 0.0137(11) -0.0004(9) -0.0021(9) -0.0015(9)
C8 0.0175(12) 0.0254(12) 0.0214(12) 0.0000(10) 0.0025(10) -0.0014(9)
C9 0.0181(12) 0.0249(11) 0.0200(12) -0.0036(10) 0.0013(10) 0.0005(9)
O2 0.0192(9) 0.0282(9) 0.0443(12) -0.0067(9) 0.0013(9) 0.0034(7)
C10 0.0160(11) 0.0211(11) 0.0194(11) -0.0023(10) 0.0011(10) 0.0016(8)
C15 0.0213(12) 0.0178(11) 0.0265(13) -0.0016(10) -0.0030(10) 0.0035(9)
C11 0.0155(11) 0.0185(10) 0.0156(11) -0.0010(10) -0.0005(9) 0.0002(8)
C12 0.0179(12) 0.0208(11) 0.0142(11) 0.0007(9) -0.0005(9) -0.0005(9)
C21 0.0169(11) 0.0197(11) 0.0180(12) -0.0025(10) -0.0008(9) 0.0005(9)
C33 0.0275(14) 0.0275(12) 0.0182(12) -0.0028(10) -0.0042(10) 0.0061(11)
C22 0.0171(11) 0.0199(11) 0.0291(13) 0.0009(10) -0.0041(11) -0.0003(9)
O3 0.0293(10) 0.0294(9) 0.0439(12) -0.0048(9) -0.0099(9) -0.0079(8)
C23 0.0208(13) 0.0263(12) 0.0304(14) 0.0014(11) 0.0060(11) -0.0013(10)
C24 0.0208(12) 0.0231(11) 0.0156(11) -0.0006(9) 0.0015(10) 0.0003(10)
C25 0.0178(12) 0.0186(10) 0.0170(11) -0.0039(9) -0.0006(9) 0.0000(8)
C34 0.0214(12) 0.0226(11) 0.0249(12) -0.0020(10) -0.0019(10) 0.0043(9)
C26 0.0204(12) 0.0183(11) 0.0237(13) 0.0017(10) -0.0001(10) -0.0017(9)
C27 0.0203(11) 0.0231(10) 0.0173(11) 0.0020(10) -0.0017(10) -0.0023(9)
C28 0.0181(12) 0.0282(12) 0.0284(13) 0.0036(11) 0.0021(11) -0.0008(9)
C29 0.0226(13) 0.0292(12) 0.0194(12) 0.0002(10) 0.0029(10) 0.0032(10)
O4 0.0232(9) 0.0383(10) 0.0366(11) -0.0009(9) 0.0022(9) 0.0096(8)
C30 0.0210(11) 0.0201(10) 0.0189(11) -0.0027(10) -0.0006(10) 0.0030(9)
C35 0.0294(14) 0.0211(11) 0.0316(14) -0.0004(11) -0.0033(12) 0.0049(10)
C31 0.0165(11) 0.0189(10) 0.0141(11) 0.0001(9) -0.0014(9) -0.0009(8)
C32 0.0204(12) 0.0187(11) 0.0144(11) -0.0006(9) -0.0002(10) -0.0018(9)

loop_
_atom_type_symbol
_atom_type_description
_atom_type_scat_dispersion_real
_atom_type_scat_dispersion_imag
_atom_type_scat_source
C C 0.0181 0.0091 'International Tables Vol C Tables 4.2.6.8 and 6.1.1.4'
H H 0.0000 0.0000 'International Tables Vol C Tables 4.2.6.8 and 6.1.1.4'
O O 0.0492 0.0322 'International Tables Vol C Tables 4.2.6.8 and 6.1.1.4'

loop_
_geom_angle_atom_site_label_1
_geom_angle_atom_site_label_2
_geom_angle_atom_site_label_3
_geom_angle
_geom_angle_site_symmetry_1
_geom_angle_site_symmetry_3
_geom_angle_publ_flag
C13 C1 C2 113.8(2) . . ?
C13 C1 C5 119.5(2) . . ?
C2 C1 C5 103.14(19) . . ?
C13 C1 C11 115.8(2) . . ?
C2 C1 C11 109.17(18) . . ?
C5 C1 C11 93.07(17) . . ?
C1 C13 H13A 109.5 . . ?
C1 C13 H13B 109.5 . . ?
H13A C13 H13B 109.5 . . ?
C1 C13 H13C 109.5 . . ?
H13A C13 H13C 109.5 . . ?
H13B C13 H13C 109.5 . . ?
O1 C2 C1 126.4(2) . . ?
O1 C2 C3 125.8(2) . . ?
C1 C2 C3 107.79(19) . . ?
C2 C3 C4 100.53(19) . . ?
C2 C3 H3A 111.7 . . ?
C4 C3 H3A 111.7 . . ?
C2 C3 H3B 111.7 . . ?
C4 C3 H3B 111.7 . . ?
H3A C3 H3B 109.4 . . ?
C3 C4 C12 104.77(18) . . ?
C3 C4 C5 102.83(19) . . ?
C12 C4 C5 103.07(18) . . ?
C3 C4 H4 114.9 . . ?
C12 C4 H4 114.9 . . ?
C5 C4 H4 114.9 . . ?
C14 C5 C6 112.32(19) . . ?
C14 C5 C4 115.7(2) . . ?
C6 C5 C4 111.31(19) . . ?
C14 C5 C1 117.2(2) . . ?
C6 C5 C1 104.43(18) . . ?
C4 C5 C1 94.13(17) . . ?
C5 C14 H14A 109.5 . . ?
C5 C14 H14B 109.5 . . ?
H14A C14 H14B 109.5 . . ?
C5 C14 H14C 109.5 . . ?
H14A C14 H14C 109.5 . . ?
H14B C14 H14C 109.5 . . ?
C7 C6 C5 102.37(18) . . ?
C7 C6 H6A 111.3 . . ?
C5 C6 H6A 111.3 . . ?
C7 C6 H6B 111.3 . . ?
C5 C6 H6B 111.3 . . ?
H6A C6 H6B 109.2 . . ?
C8 C7 C6 140.1(2) . . ?
C8 C7 C11 112.9(2) . . ?
C6 C7 C11 106.92(19) . . ?
C7 C8 C9 108.3(2) . . ?
C7 C8 H8 125.9 . . ?
C9 C8 H8 125.9 . . ?
O2 C9 C8 126.9(2) . . ?
O2 C9 C10 125.1(2) . . ?
C8 C9 C10 108.0(2) . . ?
C15 C10 C11 118.5(2) . . ?
C15 C10 C9 115.1(2) . . ?
C11 C10 C9 102.01(18) . . ?
C15 C10 H10 106.8 . . ?
C11 C10 H10 106.8 . . ?
C9 C10 H10 106.8 . . ?
C10 C15 H15A 109.5 . . ?
C10 C15 H15B 109.5 . . ?
H15A C15 H15B 109.5 . . ?
C10 C15 H15C 109.5 . . ?
H15A C15 H15C 109.5 . . ?
H15B C15 H15C 109.5 . . ?
C7 C11 C10 104.22(18) . . ?
C7 C11 C12 102.29(18) . . ?
C10 C11 C12 119.31(19) . . ?
C7 C11 C1 101.65(18) . . ?
C10 C11 C1 123.01(19) . . ?
C12 C11 C1 103.09(18) . . ?
C4 C12 C11 101.13(17) . . ?
C4 C12 H12A 111.5 . . ?
C11 C12 H12A 111.5 . . ?
C4 C12 H12B 111.5 . . ?
C11 C12 H12B 111.5 . . ?
H12A C12 H12B 109.4 . . ?
C33 C21 C22 114.3(2) . . ?
C33 C21 C25 119.2(2) . . ?
C22 C21 C25 102.40(18) . . ?
C33 C21 C31 115.2(2) . . ?
C22 C21 C31 110.22(19) . . ?
C25 C21 C31 93.14(17) . . ?
C21 C33 H33A 109.5 . . ?
C21 C33 H33B 109.5 . . ?
H33A C33 H33B 109.5 . . ?
C21 C33 H33C 109.5 . . ?
H33A C33 H33C 109.5 . . ?
H33B C33 H33C 109.5 . . ?
O3 C22 C21 126.3(2) . . ?
O3 C22 C23 125.9(2) . . ?
C21 C22 C23 107.8(2) . . ?
C22 C23 C24 101.0(2) . . ?
C22 C23 H23A 111.6 . . ?
C24 C23 H23A 111.6 . . ?
C22 C23 H23B 111.6 . . ?
C24 C23 H23B 111.6 . . ?
H23A C23 H23B 109.4 . . ?
C23 C24 C32 104.42(19) . . ?
C23 C24 C25 102.47(19) . . ?
C32 C24 C25 103.47(18) . . ?
C23 C24 H24 115.0 . . ?
C32 C24 H24 115.0 . . ?
C25 C24 H24 115.0 . . ?
C34 C25 C26 111.96(19) . . ?
C34 C25 C24 115.6(2) . . ?
C26 C25 C24 111.41(19) . . ?
C34 C25 C21 117.86(19) . . ?
C26 C25 C21 104.44(18) . . ?
C24 C25 C21 93.96(17) . . ?
C25 C34 H34A 109.5 . . ?
C25 C34 H34B 109.5 . . ?
H34A C34 H34B 109.5 . . ?
C25 C34 H34C 109.5 . . ?
H34A C34 H34C 109.5 . . ?
H34B C34 H34C 109.5 . . ?
C27 C26 C25 102.30(18) . . ?
C27 C26 H26A 111.3 . . ?
C25 C26 H26A 111.3 . . ?
C27 C26 H26B 111.3 . . ?
C25 C26 H26B 111.3 . . ?
H26A C26 H26B 109.2 . . ?
C28 C27 C26 139.1(2) . . ?
C28 C27 C31 113.3(2) . . ?
C26 C27 C31 107.52(19) . . ?
C27 C28 C29 108.3(2) . . ?
C27 C28 H28 125.9 . . ?
C29 C28 H28 125.9 . . ?
O4 C29 C28 127.0(2) . . ?
O4 C29 C30 124.6(2) . . ?
C28 C29 C30 108.4(2) . . ?
C35 C30 C31 118.6(2) . . ?
C35 C30 C29 113.8(2) . . ?
C31 C30 C29 102.48(18) . . ?
C35 C30 H30 107.1 . . ?
C31 C30 H30 107.1 . . ?
C29 C30 H30 107.1 . . ?
C30 C35 H35A 109.5 . . ?
C30 C35 H35B 109.5 . . ?
H35A C35 H35B 109.5 . . ?
C30 C35 H35C 109.5 . . ?
H35A C35 H35C 109.5 . . ?
H35B C35 H35C 109.5 . . ?
C27 C31 C30 104.18(18) . . ?
C27 C31 C32 102.82(18) . . ?
C30 C31 C32 119.0(2) . . ?
C27 C31 C21 100.66(18) . . ?
C30 C31 C21 123.7(2) . . ?
C32 C31 C21 103.10(18) . . ?
C24 C32 C31 101.20(18) . . ?
C24 C32 H32A 111.5 . . ?
C31 C32 H32A 111.5 . . ?
C24 C32 H32B 111.5 . . ?
C31 C32 H32B 111.5 . . ?
H32A C32 H32B 109.3 . . ?

loop_
_geom_bond_atom_site_label_1
_geom_bond_atom_site_label_2
_geom_bond_distance
_geom_bond_site_symmetry_2
_geom_bond_publ_flag
C1 C13 1.517(3) . ?
C1 C2 1.520(3) . ?
C1 C5 1.563(3) . ?
C1 C11 1.568(3) . ?
C13 H13A 0.9800 . ?
C13 H13B 0.9800 . ?
C13 H13C 0.9800 . ?
C2 O1 1.214(3) . ?
C2 C3 1.522(3) . ?
C3 C4 1.541(3) . ?
C3 H3A 0.9900 . ?
C3 H3B 0.9900 . ?
C4 C12 1.551(3) . ?
C4 C5 1.557(3) . ?
C4 H4 1.0000 . ?
C5 C14 1.523(3) . ?
C5 C6 1.555(3) . ?
C14 H14A 0.9800 . ?
C14 H14B 0.9800 . ?
C14 H14C 0.9800 . ?
C6 C7 1.495(3) . ?
C6 H6A 0.9900 . ?
C6 H6B 0.9900 . ?
C7 C8 1.334(3) . ?
C7 C11 1.505(3) . ?
C8 C9 1.472(3) . ?
C8 H8 0.9500 . ?
C9 O2 1.226(3) . ?
C9 C10 1.539(3) . ?
C10 C15 1.524(3) . ?
C10 C11 1.526(3) . ?
C10 H10 1.0000 . ?
C15 H15A 0.9800 . ?
C15 H15B 0.9800 . ?
C15 H15C 0.9800 . ?
C11 C12 1.565(3) . ?
C12 H12A 0.9900 . ?
C12 H12B 0.9900 . ?
C21 C33 1.513(3) . ?
C21 C22 1.515(3) . ?
C21 C25 1.568(3) . ?
C21 C31 1.572(3) . ?
C33 H33A 0.9800 . ?
C33 H33B 0.9800 . ?
C33 H33C 0.9800 . ?
C22 O3 1.208(3) . ?
C22 C23 1.521(4) . ?
C23 C24 1.533(3) . ?
C23 H23A 0.9900 . ?
C23 H23B 0.9900 . ?
C24 C32 1.552(3) . ?
C24 C25 1.561(3) . ?
C24 H24 1.0000 . ?
C25 C34 1.519(3) . ?
C25 C26 1.543(3) . ?
C34 H34A 0.9800 . ?
C34 H34B 0.9800 . ?
C34 H34C 0.9800 . ?
C26 C27 1.491(3) . ?
C26 H26A 0.9900 . ?
C26 H26B 0.9900 . ?
C27 C28 1.335(3) . ?
C27 C31 1.508(3) . ?
C28 C29 1.469(3) . ?
C28 H28 0.9500 . ?
C29 O4 1.219(3) . ?
C29 C30 1.543(3) . ?
C30 C35 1.522(3) . ?
C30 C31 1.527(3) . ?
C30 H30 1.0000 . ?
C35 H35A 0.9800 . ?
C35 H35B 0.9800 . ?
C35 H35C 0.9800 . ?
C31 C32 1.562(3) . ?
C32 H32A 0.9900 . ?
C32 H32B 0.9900 . ?

loop_
_geom_torsion_atom_site_label_1
_geom_torsion_atom_site_label_2
_geom_torsion_atom_site_label_3
_geom_torsion_atom_site_label_4
_geom_torsion
_geom_torsion_site_symmetry_1
_geom_torsion_site_symmetry_2
_geom_torsion_site_symmetry_3
_geom_torsion_site_symmetry_4
_geom_torsion_publ_flag
C13 C1 C2 O1 -24.9(3) . . . . ?
C5 C1 C2 O1 -155.8(2) . . . . ?
C11 C1 C2 O1 106.2(3) . . . . ?
C13 C1 C2 C3 155.0(2) . . . . ?
C5 C1 C2 C3 24.0(2) . . . . ?
C11 C1 C2 C3 -74.0(2) . . . . ?
O1 C2 C3 C4 -169.8(2) . . . . ?
C1 C2 C3 C4 10.4(2) . . . . ?
C2 C3 C4 C12 65.8(2) . . . . ?
C2 C3 C4 C5 -41.6(2) . . . . ?
C3 C4 C5 C14 -68.1(2) . . . . ?
C12 C4 C5 C14 -176.85(19) . . . . ?
C3 C4 C5 C6 162.08(18) . . . . ?
C12 C4 C5 C6 53.3(2) . . . . ?
C3 C4 C5 C1 54.8(2) . . . . ?
C12 C4 C5 C1 -53.9(2) . . . . ?
C13 C1 C5 C14 -52.6(3) . . . . ?
C2 C1 C5 C14 74.8(3) . . . . ?
C11 C1 C5 C14 -174.7(2) . . . . ?
C13 C1 C5 C6 72.3(3) . . . . ?
C2 C1 C5 C6 -160.19(18) . . . . ?
C11 C1 C5 C6 -49.7(2) . . . . ?
C13 C1 C5 C4 -174.4(2) . . . . ?
C2 C1 C5 C4 -46.9(2) . . . . ?
C11 C1 C5 C4 63.57(18) . . . . ?
C14 C5 C6 C7 156.8(2) . . . . ?
C4 C5 C6 C7 -71.6(2) . . . . ?
C1 C5 C6 C7 28.8(2) . . . . ?
C5 C6 C7 C8 -177.0(3) . . . . ?
C5 C6 C7 C11 6.2(2) . . . . ?
C6 C7 C8 C9 -178.4(3) . . . . ?
C11 C7 C8 C9 -1.8(3) . . . . ?
C7 C8 C9 O2 167.6(3) . . . . ?
C7 C8 C9 C10 -12.0(3) . . . . ?
O2 C9 C10 C15 -29.9(4) . . . . ?
C8 C9 C10 C15 149.7(2) . . . . ?
O2 C9 C10 C11 -159.6(3) . . . . ?
C8 C9 C10 C11 20.1(3) . . . . ?
C8 C7 C11 C10 14.7(3) . . . . ?
C6 C7 C11 C10 -167.54(19) . . . . ?
C8 C7 C11 C12 -110.2(2) . . . . ?
C6 C7 C11 C12 67.6(2) . . . . ?
C8 C7 C11 C1 143.5(2) . . . . ?
C6 C7 C11 C1 -38.8(2) . . . . ?
C15 C10 C11 C7 -147.6(2) . . . . ?
C9 C10 C11 C7 -20.1(2) . . . . ?
C15 C10 C11 C12 -34.4(3) . . . . ?
C9 C10 C11 C12 93.1(2) . . . . ?
C15 C10 C11 C1 98.0(3) . . . . ?
C9 C10 C11 C1 -134.5(2) . . . . ?
C13 C1 C11 C7 -72.3(2) . . . . ?
C2 C1 C11 C7 157.8(2) . . . . ?
C5 C1 C11 C7 52.71(19) . . . . ?
C13 C1 C11 C10 43.4(3) . . . . ?
C2 C1 C11 C10 -86.6(2) . . . . ?
C5 C1 C11 C10 168.4(2) . . . . ?
C13 C1 C11 C12 -178.0(2) . . . . ?
C2 C1 C11 C12 52.0(2) . . . . ?
C5 C1 C11 C12 -53.0(2) . . . . ?
C3 C4 C12 C11 -86.6(2) . . . . ?
C5 C4 C12 C11 20.7(2) . . . . ?
C7 C11 C12 C4 -84.9(2) . . . . ?
C10 C11 C12 C4 160.88(19) . . . . ?
C1 C11 C12 C4 20.4(2) . . . . ?
C33 C21 C22 O3 -22.8(4) . . . . ?
C25 C21 C22 O3 -153.1(2) . . . . ?
C31 C21 C22 O3 108.8(3) . . . . ?
C33 C21 C22 C23 156.5(2) . . . . ?
C25 C21 C22 C23 26.2(2) . . . . ?
C31 C21 C22 C23 -71.9(2) . . . . ?
O3 C22 C23 C24 -172.1(2) . . . . ?
C21 C22 C23 C24 8.6(2) . . . . ?
C22 C23 C24 C32 67.0(2) . . . . ?
C22 C23 C24 C25 -40.7(2) . . . . ?
C23 C24 C25 C34 -68.4(2) . . . . ?
C32 C24 C25 C34 -176.79(19) . . . . ?
C23 C24 C25 C26 162.32(19) . . . . ?
C32 C24 C25 C26 53.9(2) . . . . ?
C23 C24 C25 C21 55.1(2) . . . . ?
C32 C24 C25 C21 -53.26(19) . . . . ?
C33 C21 C25 C34 -53.8(3) . . . . ?
C22 C21 C25 C34 73.4(3) . . . . ?
C31 C21 C25 C34 -175.1(2) . . . . ?
C33 C21 C25 C26 71.1(3) . . . . ?
C22 C21 C25 C26 -161.66(19) . . . . ?
C31 C21 C25 C26 -50.2(2) . . . . ?
C33 C21 C25 C24 -175.6(2) . . . . ?
C22 C21 C25 C24 -48.4(2) . . . . ?
C31 C21 C25 C24 63.14(18) . . . . ?
C34 C25 C26 C27 157.5(2) . . . . ?
C24 C25 C26 C27 -71.4(2) . . . . ?
C21 C25 C26 C27 28.8(2) . . . . ?
C25 C26 C27 C28 -174.5(3) . . . . ?
C25 C26 C27 C31 6.5(2) . . . . ?
C26 C27 C28 C29 179.5(3) . . . . ?
C31 C27 C28 C29 -1.5(3) . . . . ?
C27 C28 C29 O4 168.7(3) . . . . ?
C27 C28 C29 C30 -10.4(3) . . . . ?
O4 C29 C30 C35 -32.4(4) . . . . ?
C28 C29 C30 C35 146.7(2) . . . . ?
O4 C29 C30 C31 -161.7(3) . . . . ?
C28 C29 C30 C31 17.4(3) . . . . ?
C28 C27 C31 C30 12.7(3) . . . . ?
C26 C27 C31 C30 -168.0(2) . . . . ?
C28 C27 C31 C32 -112.1(2) . . . . ?
C26 C27 C31 C32 67.2(2) . . . . ?
C28 C27 C31 C21 141.7(2) . . . . ?
C26 C27 C31 C21 -39.0(2) . . . . ?
C35 C30 C31 C27 -143.5(2) . . . . ?
C29 C30 C31 C27 -17.3(2) . . . . ?
C35 C30 C31 C32 -29.8(3) . . . . ?
C29 C30 C31 C32 96.4(2) . . . . ?
C35 C30 C31 C21 103.1(3) . . . . ?
C29 C30 C31 C21 -130.7(2) . . . . ?
C33 C21 C31 C27 -71.8(2) . . . . ?
C22 C21 C31 C27 157.08(19) . . . . ?
C25 C21 C31 C27 52.6(2) . . . . ?
C33 C21 C31 C30 43.3(3) . . . . ?
C22 C21 C31 C30 -87.8(3) . . . . ?
C25 C21 C31 C30 167.8(2) . . . . ?
C33 C21 C31 C32 -177.8(2) . . . . ?
C22 C21 C31 C32 51.1(2) . . . . ?
C25 C21 C31 C32 -53.36(19) . . . . ?
C23 C24 C32 C31 -86.9(2) . . . . ?
C25 C24 C32 C31 20.0(2) . . . . ?
C27 C31 C32 C24 -83.4(2) . . . . ?
C30 C31 C32 C24 162.22(19) . . . . ?
C21 C31 C32 C24 21.0(2) . . . . ?
